data_4106892
loop_
_publ_author_name
'Matthew P. Blake'
'Nikolas Kaltsoyannis'
'Philip Mountford'

_publ_contact_author
;
 Prof P. Mountford           
 Chemistry Research Laboratory
 Mansfield Road
 Oxford
 OX1 3TA
 UK
;
_publ_contact_author_email Philip.Mountford@chem.ox.ac.uk
_publ_contact_author_fax '+44 1865 285141'
_publ_contact_author_phone '+44 1865 285140'
_publ_section_title
;
 Heterobimetallic Complexes Containing Ca-Fe or Yb-Fe Bonds: Synthesis and
 Molecular and Electronic Structures of [M{CpFe(CO)2}2(THF)3]2 (M = Ca or
 Yb)
;
_journal_name_full 'Journal of the American Chemical Society'
_journal_page_first 15358
_journal_page_last 15361
_journal_paper_doi 10.1021/ja207487j
_journal_volume 133
_journal_year 2011
_chemical_formula_moiety 'C30 H42.00 Fe2 Mg1 O8'
_chemical_formula_sum 'C30 H42 Fe2 Mg O8'
_chemical_formula_weight 666.66
_chemical_name_systematic
;
Mg{CpFe(CO)2}2(THF)4
;
_space_group_IT_number 14
_symmetry_cell_setting monoclinic
_symmetry_space_group_name_Hall '-P 2ybc'
_symmetry_space_group_name_H-M 'P 1 21/c 1'
_atom_sites_solution_hydrogens geom
_atom_sites_solution_primary direct
_atom_sites_solution_secondary difmap
_cell_angle_alpha 90
_cell_angle_beta 96.7772(14)
_cell_angle_gamma 90
_cell_formula_units_Z 4
_cell_length_a 10.7602(3)
_cell_length_b 26.2859(9)
_cell_length_c 11.0666(4)
_cell_measurement_reflns_used 6282
_cell_measurement_temperature 150
_cell_measurement_theta_max 27
_cell_measurement_theta_min 5
_cell_volume 3108.22(18)
_computing_cell_refinement 'DENZO/SCALEPACK (Otwinowski & Minor, 1997)'
_computing_data_collection 'COLLECT (Nonius, 2001).'
_computing_data_reduction 'DENZO/SCALEPACK (Otwinowski & Minor, 1997)'
_computing_molecular_graphics 'CAMERON (Watkin et al., 1996)'
_computing_publication_material 'CRYSTALS (Betteridge et al., 2003)'
_computing_structure_refinement 'CRYSTALS (Betteridge et al., 2003)'
_computing_structure_solution 'SIR92 (Altomare et al., 1994)'
_diffrn_ambient_temperature 150
_diffrn_measured_fraction_theta_full 0.981
_diffrn_measured_fraction_theta_max 0.974
_diffrn_measurement_device Area
_diffrn_measurement_device_type 'Nonius KappaCCD'
_diffrn_measurement_method \w
_diffrn_radiation_monochromator graphite
_diffrn_radiation_type 'Mo K\a'
_diffrn_radiation_wavelength 0.71073
_diffrn_reflns_av_R_equivalents 0.063
_diffrn_reflns_limit_h_max 13
_diffrn_reflns_limit_h_min -13
_diffrn_reflns_limit_k_max 29
_diffrn_reflns_limit_k_min -34
_diffrn_reflns_limit_l_max 14
_diffrn_reflns_limit_l_min -14
_diffrn_reflns_number 12027
_diffrn_reflns_theta_full 25.000
_diffrn_reflns_theta_max 27.473
_diffrn_reflns_theta_min 5.234
_diffrn_standards_number 0
_exptl_absorpt_coefficient_mu 1.001
_exptl_absorpt_correction_T_max 0.90
_exptl_absorpt_correction_T_min 0.90
_exptl_absorpt_correction_type multi-scan
_exptl_absorpt_process_details 'DENZO/SCALEPACK (Otwinowski & Minor, 1997)'
_exptl_crystal_colour orange
_exptl_crystal_density_diffrn 1.425
_exptl_crystal_description plate
_exptl_crystal_F_000 1400
_exptl_crystal_size_max 0.200
_exptl_crystal_size_mid 0.200
_exptl_crystal_size_min 0.100
_refine_diff_density_max 0.51
_refine_diff_density_min -0.41
_refine_ls_extinction_method none
_refine_ls_goodness_of_fit_ref 1.1257
_refine_ls_hydrogen_treatment constr
_refine_ls_matrix_type full
_refine_ls_number_parameters 388
_refine_ls_number_reflns 3970
_refine_ls_number_restraints 54
_refine_ls_R_factor_all 0.1205
_refine_ls_R_factor_gt 0.0683
_refine_ls_shift/su_max 0.0004485
_refine_ls_shift/su_mean 0.0000196
_refine_ls_structure_factor_coef F
_refine_ls_weighting_details
;
 Method, part 1, Chebychev polynomial, (Watkin, 1994, Prince, 1982) 
 [weight] = 1.0/[A~0~*T~0~(x)+A~1~*T~1~(x) ... +A~n-1~]*T~n-1~(x)] 
 where A~i~ are the Chebychev coefficients listed below and x= Fcalc/Fmax 
 Method = Robust Weighting (Prince, 1982) 
 W = [weight] * [1-(deltaF/6*sigmaF)^2^]^2^ 
 A~i~ are: 
 1.12 -1.15 0.756 -0.346 
;
_refine_ls_weighting_scheme calc
_refine_ls_wR_factor_all 0.0659
_refine_ls_wR_factor_gt 0.0482
_refine_ls_wR_factor_ref 0.0455
_reflns_limit_h_max 13
_reflns_limit_h_min -13
_reflns_limit_k_max 34
_reflns_limit_k_min 0
_reflns_limit_l_max 14
_reflns_limit_l_min 0
_reflns_number_gt 4554
_reflns_number_total 6930
_reflns_threshold_expression I>2.0\s(I)
_oxford_diffrn_Wilson_B_factor 2.29
_oxford_diffrn_Wilson_scale 11.32
_oxford_refine_ls_r_factor_ref 0.0543
_oxford_refine_ls_scale 0.3005(4)
_oxford_reflns_number_all 6930
_oxford_reflns_threshold_expression_ref I>3.0\s(I)
_cod_data_source_file ja207487j_si_001_1.cif
_cod_data_source_block COMPOUND_3_Mg
_cod_original_sg_symbol_Hall '-P 2ybc '
_cod_original_sg_symbol_H-M 'P 1 21/c 1 '
_cod_original_formula_sum 'C30 H42.00 Fe2 Mg1 O8'
_cod_database_code 4106892

loop_
_symmetry_equiv_pos_as_xyz
x,y,z
-x,-y,-z
-x,y+1/2,-z+1/2
x,-y+1/2,z+1/2

loop_
_atom_site_label
_atom_site_type_symbol
_atom_site_fract_x
_atom_site_fract_y
_atom_site_fract_z
_atom_site_U_iso_or_equiv
_atom_site_occupancy
_atom_site_adp_type
_atom_site_refinement_flags_posn
_atom_site_refinement_flags_adp
Fe1 Fe -0.05478(5) 0.31230(2) 0.54298(5) 0.0312 1.0000 Uani . .
Fe2 Fe 0.63048(5) 0.42641(2) 0.14922(5) 0.0310 1.0000 Uani . .
Mg1 Mg 0.24924(12) 0.38520(5) 0.30908(12) 0.0296 1.0000 Uani . .
O1 O 0.0999(2) 0.34922(11) 0.3663(3) 0.0374 1.0000 Uani . .
O2 O 0.1813(3) 0.29935(12) 0.6930(3) 0.0470 1.0000 Uani . .
O3 O 0.3917(2) 0.42287(11) 0.2418(3) 0.0393 1.0000 Uani . .
O4 O 0.7396(3) 0.45223(13) 0.3926(3) 0.0483 1.0000 Uani . .
O5 O 0.3460(2) 0.31661(10) 0.3172(2) 0.0354 1.0000 Uani . .
O6 O 0.1714(3) 0.37068(10) 0.1327(2) 0.0374 1.0000 Uani . .
O7 O 0.1547(2) 0.45433(10) 0.3070(3) 0.0344 1.0000 Uani . U
O8 O 0.3302(2) 0.39873(11) 0.4845(2) 0.0361 1.0000 Uani . .
C1 C 0.0323(4) 0.33422(15) 0.4373(4) 0.0317 1.0000 Uani . .
C2 C 0.0829(4) 0.30433(16) 0.6353(4) 0.0353 1.0000 Uani . .
C3 C -0.2357(4) 0.3139(2) 0.4524(5) 0.0488 1.0000 Uani . .
C4 C -0.2321(4) 0.34561(19) 0.5552(4) 0.0461 1.0000 Uani . .
C5 C -0.1977(4) 0.31552(18) 0.6594(5) 0.0481 1.0000 Uani . .
C6 C -0.1839(4) 0.26507(19) 0.6195(5) 0.0539 1.0000 Uani . .
C7 C -0.2067(4) 0.2634(2) 0.4920(5) 0.0555 1.0000 Uani . .
C8 C 0.4915(4) 0.42479(15) 0.2024(4) 0.0311 1.0000 Uani . .
C9 C 0.6978(4) 0.44195(16) 0.2938(4) 0.0359 1.0000 Uani . .
C10 C 0.7794(5) 0.3975(2) 0.0631(5) 0.0544 1.0000 Uani . .
C11 C 0.7608(5) 0.4490(2) 0.0320(5) 0.0586 1.0000 Uani . .
C12 C 0.6390(5) 0.4534(2) -0.0279(5) 0.0617 1.0000 Uani . .
C13 C 0.5844(5) 0.4046(2) -0.0315(4) 0.0551 1.0000 Uani . .
C14 C 0.6715(5) 0.3700(2) 0.0238(4) 0.0539 1.0000 Uani . .
C15 C 0.3289(4) 0.27661(16) 0.4041(4) 0.0381 1.0000 Uani . .
C16 C 0.4441(4) 0.24329(18) 0.4049(4) 0.0484 1.0000 Uani . .
C17 C 0.4740(4) 0.24738(16) 0.2740(5) 0.0456 1.0000 Uani . .
C18 C 0.4437(4) 0.30196(17) 0.2431(4) 0.0456 1.0000 Uani . .
C19 C 0.1133(4) 0.32293(16) 0.0910(4) 0.0443 1.0000 Uani . .
C20 C 0.0629(5) 0.33085(18) -0.0410(4) 0.0445 1.0000 Uani . .
C21 C 0.1440(6) 0.37262(19) -0.0801(4) 0.0583 1.0000 Uani . .
C22 C 0.1698(5) 0.40516(17) 0.0284(4) 0.0452 1.0000 Uani . .
C23 C 0.0210(4) 0.45861(15) 0.3120(5) 0.0493 1.0000 Uani D U
C24 C -0.0081(7) 0.51570(19) 0.3162(9) 0.0505 0.6500 Uani D U
C25 C 0.0965(5) 0.5378(3) 0.2489(7) 0.0427 0.6500 Uani D U
C26 C 0.2077(4) 0.50468(15) 0.2999(4) 0.0418 1.0000 Uani D U
C27 C 0.2651(4) 0.42018(16) 0.5815(3) 0.0347 1.0000 Uani . .
C28 C 0.3593(4) 0.41879(18) 0.6930(4) 0.0421 1.0000 Uani . .
C29 C 0.4818(4) 0.4255(2) 0.6413(4) 0.0483 1.0000 Uani . .
C30 C 0.4628(4) 0.3947(2) 0.5265(4) 0.0478 1.0000 Uani . .
C241 C -0.0082(13) 0.5090(4) 0.2429(15) 0.0522 0.3500 Uani D U
C251 C 0.0983(10) 0.5417(5) 0.3068(16) 0.0522 0.3500 Uani D U
H31 H -0.2574 0.3243 0.3705 0.0595 1.0000 Uiso R .
H41 H -0.2496 0.3810 0.5544 0.0563 1.0000 Uiso R .
H51 H -0.1881 0.3269 0.7415 0.0576 1.0000 Uiso R .
H61 H -0.1617 0.2366 0.6706 0.0670 1.0000 Uiso R .
H71 H -0.2057 0.2342 0.4417 0.0669 1.0000 Uiso R .
H101 H 0.8541 0.3834 0.1042 0.0660 1.0000 Uiso R .
H111 H 0.8204 0.4756 0.0463 0.0723 1.0000 Uiso R .
H121 H 0.6006 0.4836 -0.0613 0.0748 1.0000 Uiso R .
H131 H 0.5026 0.3964 -0.0682 0.0679 1.0000 Uiso R .
H141 H 0.6599 0.3344 0.0321 0.0637 1.0000 Uiso R .
H151 H 0.3225 0.2905 0.4823 0.0468 1.0000 Uiso R .
H152 H 0.2557 0.2575 0.3781 0.0468 1.0000 Uiso R .
H161 H 0.5111 0.2565 0.4594 0.0610 1.0000 Uiso R .
H162 H 0.4278 0.2092 0.4266 0.0610 1.0000 Uiso R .
H171 H 0.5592 0.2397 0.2673 0.0564 1.0000 Uiso R .
H172 H 0.4216 0.2252 0.2228 0.0564 1.0000 Uiso R .
H181 H 0.5159 0.3225 0.2627 0.0563 1.0000 Uiso R .
H182 H 0.4145 0.3056 0.1591 0.0563 1.0000 Uiso R .
H191 H 0.0474 0.3148 0.1377 0.0564 1.0000 Uiso R .
H192 H 0.1737 0.2964 0.0987 0.0564 1.0000 Uiso R .
H201 H -0.0222 0.3413 -0.0489 0.0554 1.0000 Uiso R .
H202 H 0.0704 0.3007 -0.0870 0.0554 1.0000 Uiso R .
H211 H 0.1027 0.3910 -0.1470 0.0716 1.0000 Uiso R .
H212 H 0.2201 0.3590 -0.1018 0.0716 1.0000 Uiso R .
H221 H 0.2480 0.4220 0.0299 0.0585 1.0000 Uiso R .
H222 H 0.1050 0.4297 0.0298 0.0585 1.0000 Uiso R .
H231 H -0.0017 0.4423 0.3828 0.0613 1.0000 Uiso R .
H232 H -0.0234 0.4435 0.2418 0.0613 1.0000 Uiso R .
H241 H -0.0037 0.5279 0.3974 0.0663 0.6500 Uiso R .
H242 H -0.0881 0.5232 0.2743 0.0663 0.6500 Uiso R .
H251 H 0.1101 0.5728 0.2676 0.0575 0.6500 Uiso R .
H252 H 0.0790 0.5337 0.1633 0.0575 0.6500 Uiso R .
H261 H 0.2412 0.5163 0.3784 0.0523 1.0000 Uiso R .
H262 H 0.2714 0.5050 0.2474 0.0523 1.0000 Uiso R .
H271 H 0.2400 0.4542 0.5627 0.0434 1.0000 Uiso R .
H272 H 0.1937 0.4003 0.5930 0.0434 1.0000 Uiso R .
H281 H 0.3456 0.4455 0.7478 0.0508 1.0000 Uiso R .
H282 H 0.3570 0.3870 0.7336 0.0508 1.0000 Uiso R .
H291 H 0.4958 0.4603 0.6240 0.0590 1.0000 Uiso R .
H292 H 0.5500 0.4129 0.6954 0.0590 1.0000 Uiso R .
H301 H 0.5110 0.4081 0.4672 0.0581 1.0000 Uiso R .
H302 H 0.4854 0.3602 0.5425 0.0581 1.0000 Uiso R .
H2411 H -0.0679 0.5271 0.2829 0.0675 0.3500 Uiso R .
H2412 H -0.0412 0.5028 0.1608 0.0675 0.3500 Uiso R .
H2511 H 0.1092 0.5707 0.2579 0.0686 0.3500 Uiso R .
H2512 H 0.0879 0.5523 0.3871 0.0686 0.3500 Uiso R .

loop_
_atom_site_aniso_label
_atom_site_aniso_U_11
_atom_site_aniso_U_22
_atom_site_aniso_U_33
_atom_site_aniso_U_23
_atom_site_aniso_U_13
_atom_site_aniso_U_12
Fe1 0.0304(3) 0.0304(3) 0.0339(3) 0.0033(3) 0.0091(2) -0.0013(2)
Fe2 0.0307(3) 0.0306(3) 0.0332(3) 0.0022(3) 0.0104(2) 0.0002(2)
Mg1 0.0284(6) 0.0336(7) 0.0275(7) 0.0010(5) 0.0057(5) -0.0012(5)
O1 0.0333(15) 0.0437(17) 0.0363(16) 0.0073(13) 0.0089(13) -0.0037(13)
O2 0.0477(18) 0.052(2) 0.0400(17) 0.0029(14) 0.0004(15) 0.0040(15)
O3 0.0318(15) 0.0445(17) 0.0434(16) 0.0025(14) 0.0122(12) -0.0017(13)
O4 0.0484(18) 0.053(2) 0.0427(19) -0.0035(15) -0.0004(15) -0.0064(15)
O5 0.0382(15) 0.0343(15) 0.0357(15) 0.0050(12) 0.0122(12) 0.0043(12)
O6 0.0515(17) 0.0321(15) 0.0280(15) 0.0046(12) 0.0024(12) -0.0061(13)
O7 0.0297(14) 0.0319(15) 0.0429(16) 0.0014(12) 0.0090(12) -0.0026(11)
O8 0.0290(14) 0.0483(17) 0.0313(15) -0.0075(13) 0.0050(11) 0.0013(12)
C1 0.029(2) 0.034(2) 0.032(2) -0.0003(17) 0.0033(17) 0.0011(16)
C2 0.039(2) 0.035(2) 0.033(2) -0.0001(17) 0.0102(18) 0.0040(18)
C3 0.032(2) 0.060(3) 0.054(3) 0.003(2) 0.006(2) -0.004(2)
C4 0.029(2) 0.052(3) 0.060(3) 0.007(2) 0.015(2) 0.000(2)
C5 0.047(3) 0.054(3) 0.047(3) 0.003(2) 0.020(2) 0.002(2)
C6 0.043(3) 0.046(3) 0.077(4) 0.020(3) 0.025(2) -0.002(2)
C7 0.041(3) 0.053(3) 0.076(4) -0.012(3) 0.019(3) -0.020(2)
C8 0.034(2) 0.0255(19) 0.035(2) 0.0019(17) 0.0069(16) -0.0035(17)
C9 0.028(2) 0.037(2) 0.043(3) 0.0016(19) 0.0047(18) -0.0033(17)
C10 0.049(3) 0.070(4) 0.048(3) -0.009(3) 0.022(2) 0.009(3)
C11 0.057(3) 0.068(3) 0.057(3) 0.006(3) 0.034(3) -0.004(3)
C12 0.076(4) 0.072(4) 0.043(3) 0.023(3) 0.030(3) 0.018(3)
C13 0.052(3) 0.082(4) 0.032(2) -0.004(2) 0.008(2) 0.005(3)
C14 0.061(3) 0.057(3) 0.046(3) -0.010(2) 0.016(2) 0.004(3)
C15 0.042(2) 0.037(2) 0.036(2) 0.0090(18) 0.0071(19) -0.0007(19)
C16 0.049(3) 0.042(3) 0.055(3) 0.015(2) 0.009(2) 0.006(2)
C17 0.038(2) 0.036(2) 0.064(3) -0.004(2) 0.012(2) 0.0018(19)
C18 0.045(2) 0.046(3) 0.048(3) 0.003(2) 0.016(2) 0.009(2)
C19 0.057(3) 0.033(2) 0.042(2) 0.0012(19) 0.000(2) -0.013(2)
C20 0.052(3) 0.050(3) 0.033(2) -0.004(2) 0.007(2) -0.001(2)
C21 0.091(4) 0.049(3) 0.034(3) 0.007(2) 0.004(3) -0.006(3)
C22 0.069(3) 0.037(2) 0.030(2) 0.0113(19) 0.006(2) -0.009(2)
C23 0.028(2) 0.040(2) 0.080(3) 0.009(2) 0.006(2) 0.0020(18)
C24 0.048(4) 0.040(4) 0.064(5) -0.001(4) 0.011(4) 0.007(3)
C25 0.054(4) 0.036(4) 0.042(4) 0.002(4) 0.020(4) 0.003(3)
C26 0.043(2) 0.036(2) 0.047(2) 0.0011(19) 0.008(2) -0.0034(19)
C27 0.038(2) 0.035(2) 0.032(2) -0.0038(17) 0.0093(17) -0.0003(17)
C28 0.047(2) 0.048(3) 0.032(2) -0.006(2) 0.0056(18) -0.004(2)
C29 0.045(2) 0.055(3) 0.043(2) -0.001(2) 0.000(2) -0.007(2)
C30 0.029(2) 0.074(3) 0.039(3) -0.008(2) 0.0009(18) 0.003(2)
C241 0.041(7) 0.043(7) 0.072(9) 0.001(7) 0.006(7) 0.007(6)
C251 0.068(9) 0.041(7) 0.048(9) -0.009(7) 0.008(7) 0.011(6)

loop_
_atom_type_symbol
_atom_type_scat_dispersion_real
_atom_type_scat_dispersion_imag
_atom_type_scat_Cromer_Mann_a1
_atom_type_scat_Cromer_Mann_b1
_atom_type_scat_Cromer_Mann_a2
_atom_type_scat_Cromer_Mann_b2
_atom_type_scat_Cromer_Mann_a3
_atom_type_scat_Cromer_Mann_b3
_atom_type_scat_Cromer_Mann_a4
_atom_type_scat_Cromer_Mann_b4
_atom_type_scat_Cromer_Mann_c
_atom_type_scat_source
Fe 0.3463 0.8444 11.7695 4.7611 7.3573 0.3072 3.5222 15.3535 2.3045 76.8805 1.0369 'International Tables Vol C 4.2.6.8 and 6.1.1.4'
Mg 0.0486 0.0363 5.4204 2.8275 2.1735 79.2611 1.2269 0.3808 2.3073 7.1937 0.8584 'International Tables Vol C 4.2.6.8 and 6.1.1.4'
C 0.0033 0.0016 2.3100 20.8439 1.0200 10.2075 1.5886 0.5687 0.8650 51.6512 0.2156 'International Tables Vol C 4.2.6.8 and 6.1.1.4'
O 0.0106 0.0060 3.0485 13.2771 2.2868 5.7011 1.5463 0.3239 0.8670 32.9089 0.2508 'International Tables Vol C 4.2.6.8 and 6.1.1.4'
H 0.0000 0.0000 0.4930 10.5109 0.3229 26.1257 0.1402 3.1424 0.0408 57.7998 0.0030 'International Tables Vol C 4.2.6.8 and 6.1.1.4'

loop_
_geom_angle_atom_site_label_1
_geom_angle_atom_site_label_2
_geom_angle_atom_site_label_3
_geom_angle
_geom_angle_publ_flag
C1 Fe1 C2 86.74(18) yes
C1 Fe1 C3 102.96(19) yes
C2 Fe1 C3 169.96(19) yes
C1 Fe1 C4 118.82(18) yes
C2 Fe1 C4 137.38(19) yes
C3 Fe1 C4 39.13(19) yes
C1 Fe1 C5 155.61(19) yes
C2 Fe1 C5 106.31(19) yes
C3 Fe1 C5 65.66(19) yes
C4 Fe1 C5 38.89(18) yes
C1 Fe1 C6 157.7(2) yes
C2 Fe1 C6 104.6(2) yes
C3 Fe1 C6 65.4(2) yes
C4 Fe1 C6 65.01(18) yes
C5 Fe1 C6 38.93(19) yes
C1 Fe1 C7 120.1(2) yes
C2 Fe1 C7 132.6(2) yes
C3 Fe1 C7 39.7(2) yes
C4 Fe1 C7 65.9(2) yes
C5 Fe1 C7 65.9(2) yes
C6 Fe1 C7 38.9(2) yes
C8 Fe2 C9 88.55(19) yes
C8 Fe2 C10 155.9(2) yes
C9 Fe2 C10 104.3(2) yes
C8 Fe2 C11 155.9(2) yes
C9 Fe2 C11 105.5(2) yes
C10 Fe2 C11 39.1(2) yes
C8 Fe2 C12 118.5(2) yes
C9 Fe2 C12 136.6(2) yes
C10 Fe2 C12 65.1(2) yes
C11 Fe2 C12 39.0(2) yes
C8 Fe2 C13 102.1(2) yes
C9 Fe2 C13 168.97(19) yes
C10 Fe2 C13 64.7(2) yes
C11 Fe2 C13 65.6(2) yes
C12 Fe2 C13 39.4(2) yes
C8 Fe2 C14 118.6(2) yes
C9 Fe2 C14 132.7(2) yes
C10 Fe2 C14 38.59(19) yes
C11 Fe2 C14 65.6(2) yes
C12 Fe2 C14 65.6(2) yes
C13 Fe2 C14 38.8(2) yes
O1 Mg1 O3 176.23(13) yes
O1 Mg1 O5 89.63(12) yes
O3 Mg1 O5 92.45(12) yes
O1 Mg1 O6 87.77(12) yes
O3 Mg1 O6 89.03(12) yes
O5 Mg1 O6 91.48(12) yes
O1 Mg1 O7 90.36(12) yes
O3 Mg1 O7 87.67(12) yes
O5 Mg1 O7 178.08(13) yes
O6 Mg1 O7 90.43(12) yes
O1 Mg1 O8 92.80(12) yes
O3 Mg1 O8 90.44(12) yes
O5 Mg1 O8 87.42(12) yes
O6 Mg1 O8 178.76(13) yes
O7 Mg1 O8 90.66(12) yes
Mg1 O1 C1 157.2(3) yes
Mg1 O3 C8 153.1(3) yes
Mg1 O5 C15 123.7(2) yes
Mg1 O5 C18 126.5(2) yes
C15 O5 C18 109.7(3) yes
Mg1 O6 C19 124.8(2) yes
Mg1 O6 C22 126.5(2) yes
C19 O6 C22 108.6(3) yes
Mg1 O7 C23 123.6(2) yes
Mg1 O7 C26 127.2(2) yes
C23 O7 C26 109.3(3) yes
Mg1 O8 C27 124.9(2) yes
Mg1 O8 C30 125.4(2) yes
C27 O8 C30 109.3(3) yes
O1 C1 Fe1 176.5(3) yes
O2 C2 Fe1 176.1(4) yes
Fe1 C3 C4 71.8(3) yes
Fe1 C3 C7 71.0(3) yes
C4 C3 C7 108.7(4) yes
Fe1 C3 H31 125.1 no
C4 C3 H31 125.5 no
C7 C3 H31 125.8 no
Fe1 C4 C3 69.1(3) yes
Fe1 C4 C5 70.7(3) yes
C3 C4 C5 107.9(4) yes
Fe1 C4 H41 125.7 no
C3 C4 H41 126.0 no
C5 C4 H41 126.1 no
Fe1 C5 C4 70.4(3) yes
Fe1 C5 C6 70.2(3) yes
C4 C5 C6 107.3(5) yes
Fe1 C5 H51 126.0 no
C4 C5 H51 126.4 no
C6 C5 H51 126.3 no
Fe1 C6 C5 70.9(3) yes
Fe1 C6 C7 70.2(3) yes
C5 C6 C7 109.3(5) yes
Fe1 C6 H61 124.8 no
C5 C6 H61 125.5 no
C7 C6 H61 125.1 no
Fe1 C7 C3 69.4(3) yes
Fe1 C7 C6 70.9(3) yes
C3 C7 C6 106.7(5) yes
Fe1 C7 H71 126.1 no
C3 C7 H71 126.3 no
C6 C7 H71 126.9 no
O3 C8 Fe2 178.9(3) yes
O4 C9 Fe2 177.9(4) yes
Fe2 C10 C11 70.6(3) yes
Fe2 C10 C14 71.1(3) yes
C11 C10 C14 109.4(5) yes
Fe2 C10 H101 124.9 no
C11 C10 H101 125.4 no
C14 C10 H101 125.1 no
Fe2 C11 C10 70.3(3) yes
Fe2 C11 C12 70.2(3) yes
C10 C11 C12 107.0(5) yes
Fe2 C11 H111 126.2 no
C10 C11 H111 126.5 no
C12 C11 H111 126.4 no
Fe2 C12 C11 70.8(3) yes
Fe2 C12 C13 69.8(3) yes
C11 C12 C13 107.6(5) yes
Fe2 C12 H121 125.5 no
C11 C12 H121 126.3 no
C13 C12 H121 126.1 no
Fe2 C13 C12 70.8(3) yes
Fe2 C13 C14 71.7(3) yes
C12 C13 C14 109.0(5) yes
Fe2 C13 H131 125.2 no
C12 C13 H131 125.5 no
C14 C13 H131 125.5 no
Fe2 C14 C13 69.5(3) yes
Fe2 C14 C10 70.3(3) yes
C13 C14 C10 107.0(5) yes
Fe2 C14 H141 125.9 no
C13 C14 H141 126.6 no
C10 C14 H141 126.4 no
O5 C15 C16 104.8(3) yes
O5 C15 H151 110.7 no
C16 C15 H151 111.3 no
O5 C15 H152 110.5 no
C16 C15 H152 110.1 no
H151 C15 H152 109.5 no
C15 C16 C17 102.6(4) yes
C15 C16 H161 110.6 no
C17 C16 H161 110.4 no
C15 C16 H162 111.8 no
C17 C16 H162 111.9 no
H161 C16 H162 109.5 no
C16 C17 C18 102.7(4) yes
C16 C17 H171 111.9 no
C18 C17 H171 111.7 no
C16 C17 H172 110.3 no
C18 C17 H172 110.7 no
H171 C17 H172 109.5 no
C17 C18 O5 106.0(3) yes
C17 C18 H181 110.0 no
O5 C18 H181 110.2 no
C17 C18 H182 110.9 no
O5 C18 H182 110.3 no
H181 C18 H182 109.5 no
O6 C19 C20 106.2(3) yes
O6 C19 H191 110.1 no
C20 C19 H191 110.5 no
O6 C19 H192 110.0 no
C20 C19 H192 110.5 no
H191 C19 H192 109.5 no
C19 C20 C21 103.0(4) yes
C19 C20 H201 111.1 no
C21 C20 H201 110.5 no
C19 C20 H202 111.1 no
C21 C20 H202 111.5 no
H201 C20 H202 109.5 no
C20 C21 C22 104.5(4) yes
C20 C21 H211 111.3 no
C22 C21 H211 111.4 no
C20 C21 H212 110.3 no
C22 C21 H212 109.9 no
H211 C21 H212 109.5 no
C21 C22 O6 105.4(3) yes
C21 C22 H221 111.5 no
O6 C22 H221 110.3 no
C21 C22 H222 109.8 no
O6 C22 H222 110.3 no
H221 C22 H222 109.5 no
O7 C23 C24 106.5(4) yes
O7 C23 C241 101.1(6) yes
C24 C23 C241 31.3(6) yes
O7 C23 H231 110.4 no
C24 C23 H231 110.0 no
C241 C23 H231 137.6 no
O7 C23 H232 110.0 no
C24 C23 H232 110.5 no
C241 C23 H232 84.3 no
H231 C23 H232 109.5 no
C23 C24 C25 101.0(5) yes
C23 C24 H241 111.8 no
C25 C24 H241 112.0 no
C23 C24 H242 111.4 no
C25 C24 H242 111.0 no
H241 C24 H242 109.5 no
C24 C25 C26 101.0(5) yes
C24 C25 H251 111.3 no
C26 C25 H251 112.1 no
C24 C25 H252 111.8 no
C26 C25 H252 110.9 no
H251 C25 H252 109.5 no
C25 C26 O7 104.1(4) yes
C25 C26 C251 24.3(6) yes
O7 C26 C251 105.5(7) yes
C25 C26 H261 110.5 no
O7 C26 H261 110.7 no
C251 C26 H261 87.8 no
C25 C26 H262 110.9 no
O7 C26 H262 111.1 no
C251 C26 H262 129.5 no
H261 C26 H262 109.5 no
O8 C27 C28 105.0(3) yes
O8 C27 H271 110.5 no
C28 C27 H271 110.5 no
O8 C27 H272 110.5 no
C28 C27 H272 110.8 no
H271 C27 H272 109.5 no
C27 C28 C29 102.7(3) yes
C27 C28 H281 111.5 no
C29 C28 H281 111.4 no
C27 C28 H282 110.9 no
C29 C28 H282 110.7 no
H281 C28 H282 109.5 no
C28 C29 C30 102.8(4) yes
C28 C29 H291 110.8 no
C30 C29 H291 111.0 no
C28 C29 H292 111.4 no
C30 C29 H292 111.4 no
H291 C29 H292 109.5 no
C29 C30 O8 105.3(3) yes
C29 C30 H301 110.8 no
O8 C30 H301 110.4 no
C29 C30 H302 110.5 no
O8 C30 H302 110.4 no
H301 C30 H302 109.5 no
C23 C241 C251 98.9(9) yes
C23 C241 H2411 108.0 no
C251 C241 H2411 90.8 no
C23 C241 H2412 111.0 no
C251 C241 H2412 135.3 no
H2411 C241 H2412 109.5 no
C241 C251 C26 99.0(8) yes
C241 C251 H2511 108.8 no
C26 C251 H2511 109.4 no
C241 C251 H2512 115.5 no
C26 C251 H2512 114.1 no
H2511 C251 H2512 109.5 no

loop_
_geom_bond_atom_site_label_1
_geom_bond_atom_site_label_2
_geom_bond_distance
_geom_bond_publ_flag
Fe1 C1 1.684(4) yes
Fe1 C2 1.711(4) yes
Fe1 C3 2.083(4) yes
Fe1 C4 2.118(4) yes
Fe1 C5 2.121(4) yes
Fe1 C6 2.113(4) yes
Fe1 C7 2.103(5) yes
Fe2 C8 1.671(4) yes
Fe2 C9 1.725(4) yes
Fe2 C10 2.101(5) yes
Fe2 C11 2.105(5) yes
Fe2 C12 2.097(5) yes
Fe2 C13 2.083(5) yes
Fe2 C14 2.112(5) yes
Mg1 O1 2.029(3) yes
Mg1 O3 2.038(3) yes
Mg1 O5 2.079(3) yes
Mg1 O6 2.067(3) yes
Mg1 O7 2.081(3) yes
Mg1 O8 2.063(3) yes
O1 C1 1.199(5) yes
O2 C2 1.177(5) yes
O3 C8 1.207(4) yes
O4 C9 1.164(5) yes
O5 C15 1.451(5) yes
O5 C18 1.459(5) yes
O6 C19 1.453(5) yes
O6 C22 1.466(5) yes
O7 C23 1.451(5) yes
O7 C26 1.447(5) yes
O8 C27 1.463(5) yes
O8 C30 1.451(5) yes
C3 C4 1.407(7) yes
C3 C7 1.420(7) yes
C3 H31 0.950 no
C4 C5 1.412(7) yes
C4 H41 0.950 no
C5 C6 1.411(7) yes
C5 H51 0.950 no
C6 C7 1.404(7) yes
C6 H61 0.950 no
C7 H71 0.950 no
C10 C11 1.407(8) yes
C10 C14 1.392(7) yes
C10 H101 0.950 no
C11 C12 1.402(8) yes
C11 H111 0.950 no
C12 C13 1.409(8) yes
C12 H121 0.950 no
C13 C14 1.393(7) yes
C13 H131 0.950 no
C14 H141 0.950 no
C15 C16 1.517(6) yes
C15 H151 0.950 no
C15 H152 0.950 no
C16 C17 1.524(7) yes
C16 H161 0.950 no
C16 H162 0.950 no
C17 C18 1.502(6) yes
C17 H171 0.950 no
C17 H172 0.950 no
C18 H181 0.950 no
C18 H182 0.950 no
C19 C20 1.512(6) yes
C19 H191 0.950 no
C19 H192 0.950 no
C20 C21 1.498(7) yes
C20 H201 0.950 no
C20 H202 0.950 no
C21 C22 1.473(7) yes
C21 H211 0.950 no
C21 H212 0.950 no
C22 H221 0.950 no
C22 H222 0.950 no
C23 C24 1.535(4) yes
C23 C241 1.542(5) yes
C23 H231 0.950 no
C23 H232 0.950 no
C24 C25 1.535(5) yes
C24 H241 0.950 no
C24 H242 0.950 no
C25 C26 1.533(4) yes
C25 H251 0.950 no
C25 H252 0.950 no
C26 C251 1.536(5) yes
C26 H261 0.950 no
C26 H262 0.950 no
C27 C28 1.502(6) yes
C27 H271 0.950 no
C27 H272 0.950 no
C28 C29 1.508(6) yes
C28 H281 0.950 no
C28 H282 0.950 no
C29 C30 1.499(6) yes
C29 H291 0.950 no
C29 H292 0.950 no
C30 H301 0.950 no
C30 H302 0.950 no
C241 C251 1.537(5) yes
C241 H2411 0.950 no
C241 H2412 0.950 no
C251 H2511 0.950 no
C251 H2512 0.950 no
